data_8104779
loop_
_publ_author_name
'Yang, Zhuqing'
'Hou, Meng'

_publ_section_title
;
 The crystal structure of 10-(3,5-di(pyridin-4-yl)phenyl)-10H-phenoxazine
 dihydrate, C28H23N3O3
;
_journal_issue 3
_journal_name_full 'Zeitschrift f\"ur Kristallographie - New Crystal Structures'
_journal_page_first 605
_journal_page_last 607
_journal_paper_doi 10.1515/ncrs-2021-0001
_journal_volume 236
_journal_year 2021
_chemical_absolute_configuration unk
_chemical_formula_moiety 'C28 H19 N3 O, 2(H2 O)'
_chemical_formula_sum 'C28 H23 N3 O3'
_chemical_formula_weight 449.49
_chemical_name_systematic
;
10-(3,5-di(pyridin-4-yl)phenyl)-10H-phenoxazine
;
_space_group_crystal_system orthorhombic
_space_group_IT_number 33
_space_group_name_Hall 'P 2c -2n'
_space_group_name_H-M_alt 'P n a 21'
_atom_sites_solution_hydrogens mixed
_atom_sites_solution_primary dual
_cell_angle_alpha 90
_cell_angle_beta 90
_cell_angle_gamma 90
_cell_formula_units_Z 4
_cell_length_a 29.0466(11)
_cell_length_b 5.2448(3)
_cell_length_c 14.4825(7)
_cell_measurement_reflns_used 1726
_cell_measurement_temperature 100.00(10)
_cell_measurement_theta_max 73.1030
_cell_measurement_theta_min 3.0050
_cell_volume 2206.32(19)
_computing_cell_refinement 'CrysAlisPro 1.171.38.43f [1]'
_computing_data_collection 'CrysAlisPro 1.171.38.43f [1]'
_computing_data_reduction 'CrysAlisPro 1.171.38.43f [1]'
_computing_molecular_graphics 'Olex2 1.3 [2]'
_computing_publication_material 'Olex2 1.3 [2]'
_computing_structure_refinement 'SHELXL 2018/3 [3]'
_computing_structure_solution 'SHELXT 2018/3 [3]'
_diffrn_ambient_environment N~2~
_diffrn_ambient_temperature 100.00(10)
_diffrn_detector 'CCD plate'
_diffrn_detector_area_resol_mean 5.2684
_diffrn_detector_type AtlasS2
_diffrn_measured_fraction_theta_full 1.000
_diffrn_measured_fraction_theta_max 0.973
_diffrn_measurement_details
;
List of Runs (angles in degrees, time in seconds):

  # Type    Start    End  Width  t~exp~   \w     \q     \k     \f   Frames
--------------------------------------------------------------------------
  1  \w    -41.00  20.00   1.00    3.23    --  -40.98   0.00-150.00   61
  2  \w     16.00  96.00   1.00    3.23    --   40.98  38.00-150.00   80
  3  \w     81.00 178.00   1.00    5.00    --  106.95  45.00   0.00   97
  4  \w     55.00  89.00   1.00    5.00    --  106.95 -94.00 150.00   34
  5  \w     25.00  52.00   1.00    5.00    --  106.95 -94.00 150.00   27
  6  \w     36.00 138.00   1.00    5.00    --  106.95 -77.00-150.00  102
  7  \w   -106.00 -71.00   1.00    3.23    --  -40.98   0.00-150.00   35
;
_diffrn_measurement_device 'four-circle diffractometer'
_diffrn_measurement_device_type 'SuperNova, Dual, Cu at zero, AtlasS2'
_diffrn_measurement_method '\w scans'
_diffrn_orient_matrix_type 'CrysAlisPro convention (1999,Acta A55,543-557)'
_diffrn_orient_matrix_UB_11 -0.0346229000
_diffrn_orient_matrix_UB_12 0.0752970000
_diffrn_orient_matrix_UB_13 -0.0792040000
_diffrn_orient_matrix_UB_21 -0.0400375000
_diffrn_orient_matrix_UB_22 -0.0615023000
_diffrn_orient_matrix_UB_23 0.0906522000
_diffrn_orient_matrix_UB_31 0.0033203000
_diffrn_orient_matrix_UB_32 0.0431327000
_diffrn_orient_matrix_UB_33 0.2679837000
_diffrn_radiation_monochromator mirror
_diffrn_radiation_probe x-ray
_diffrn_radiation_type 'Cu K\a'
_diffrn_radiation_wavelength 1.54184
_diffrn_reflns_av_R_equivalents 0.0436
_diffrn_reflns_av_unetI/netI 0.0641
_diffrn_reflns_Laue_measured_fraction_full 1.000
_diffrn_reflns_Laue_measured_fraction_max 0.973
_diffrn_reflns_limit_h_max 24
_diffrn_reflns_limit_h_min -35
_diffrn_reflns_limit_k_max 6
_diffrn_reflns_limit_k_min -4
_diffrn_reflns_limit_l_max 17
_diffrn_reflns_limit_l_min -17
_diffrn_reflns_number 5115
_diffrn_reflns_point_group_measured_fraction_full 0.813
_diffrn_reflns_point_group_measured_fraction_max 0.773
_diffrn_reflns_theta_full 67.684
_diffrn_reflns_theta_max 73.605
_diffrn_reflns_theta_min 3.043
_diffrn_source 'micro-focus sealed X-ray tube'
_diffrn_source_type 'SuperNova (Cu) X-ray Source'
_exptl_absorpt_coefficient_mu 0.719
_exptl_absorpt_correction_T_max 1.00000
_exptl_absorpt_correction_T_min 0.83206
_exptl_absorpt_correction_type multi-scan
_exptl_absorpt_process_details
;
CrysAlisPro 1.171.38.43f (Rigaku Oxford Diffraction, 2015)
Empirical absorption correction using spherical harmonics,
 implemented in SCALE3 ABSPACK scaling algorithm.
;
_exptl_crystal_colour yellow
_exptl_crystal_colour_primary yellow
_exptl_crystal_density_diffrn 1.353
_exptl_crystal_description block
_exptl_crystal_F_000 944
_exptl_crystal_size_max 0.11
_exptl_crystal_size_mid 0.1
_exptl_crystal_size_min 0.09
_refine_diff_density_max 0.218
_refine_diff_density_min -0.324
_refine_diff_density_rms 0.064
_refine_ls_abs_structure_details
;
 Flack x determined using 920 quotients [(I+)-(I-)]/[(I+)+(I-)]
 (Parsons, Flack and Wagner, Acta Cryst. B69 (2013) 249-259).
;
_refine_ls_abs_structure_Flack 0.6(3)
_refine_ls_extinction_coef .
_refine_ls_extinction_method none
_refine_ls_goodness_of_fit_ref 1.074
_refine_ls_hydrogen_treatment constr
_refine_ls_matrix_type full
_refine_ls_number_parameters 313
_refine_ls_number_reflns 3451
_refine_ls_number_restraints 1
_refine_ls_restrained_S_all 1.074
_refine_ls_R_factor_all 0.0583
_refine_ls_R_factor_gt 0.0511
_refine_ls_shift/su_max 0.000
_refine_ls_shift/su_mean 0.000
_refine_ls_structure_factor_coef Fsqd
_refine_ls_weighting_details 'w=1/[\s^2^(Fo^2^)+(0.0631P)^2^] where P=(Fo^2^+2Fc^2^)/3'
_refine_ls_weighting_scheme calc
_refine_ls_wR_factor_gt 0.1252
_refine_ls_wR_factor_ref 0.1341
_reflns_Friedel_coverage 0.526
_reflns_Friedel_fraction_full 0.609
_reflns_Friedel_fraction_max 0.556
_reflns_number_gt 3078
_reflns_number_total 3451
_reflns_threshold_expression 'I > 2\s(I)'
_cod_data_source_file suppl_j_ncrs-2021-0001_suppl.cif
_cod_data_source_block 136-2
_cod_database_code 8104779
_shelx_space_group_comment
;
The symmetry employed for this shelxl refinement is uniquely defined
by the following loop, which should always be used as a source of
symmetry information in preference to the above space-group names.
They are only intended as comments.
;
_reflns_odcompleteness_completeness 99.92
_reflns_odcompleteness_iscentric 1
_reflns_odcompleteness_theta 66.97
_olex2_refinement_description
;
1. Fixed Uiso
 At 1.2 times of:
  All C(H) groups
 At 1.5 times of:
  All O(H,H) groups
2.a Free rotating group:
 O2(H2A,H2B), O3(H3A,H3B)
2.b Aromatic/amide H refined with riding coordinates:
 C2(H2), C3(H3), C4(H4), C5(H5), C8(H8), C9(H9), C10(H10), C11(H11), C14(H14),
 C16(H16), C18(H18), C20(H20), C21(H21), C22(H22), C23(H23), C25(H25), C26(H26),
  C27(H27), C28(H28)
;

loop_
_space_group_symop_operation_xyz
'x, y, z'
'-x, -y, z+1/2'
'x+1/2, -y+1/2, z'
'-x+1/2, y+1/2, z+1/2'

loop_
_atom_site_label
_atom_site_type_symbol
_atom_site_fract_x
_atom_site_fract_y
_atom_site_fract_z
_atom_site_U_iso_or_equiv
_atom_site_adp_type
_atom_site_occupancy
_atom_site_site_symmetry_order
_atom_site_calc_flag
_atom_site_refinement_flags_posn
_atom_site_refinement_flags_adp
_atom_site_refinement_flags_occupancy
_atom_site_disorder_assembly
_atom_site_disorder_group
O1 O 0.58161(9) 0.8391(6) 0.5421(2) 0.0268(7) Uani 1 1 d . . . . .
O2 O 0.26731(12) -0.2047(7) 0.1738(2) 0.0383(8) Uani 1 1 d G . . . .
H2A H 0.275046 -0.191031 0.230170 0.057 Uiso 1 1 d G U . . .
H2B H 0.272958 -0.359325 0.160309 0.057 Uiso 1 1 d G U . . .
O3 O 0.28471(12) 0.2850(7) 0.0964(2) 0.0344(8) Uani 1 1 d G . . . .
H3A H 0.291289 0.270316 0.039454 0.052 Uiso 1 1 d G U . . .
H3B H 0.279445 0.133392 0.114213 0.052 Uiso 1 1 d G U . . .
N1 N 0.48623(11) 0.7683(7) 0.5591(2) 0.0227(7) Uani 1 1 d . . . . .
N2 N 0.30080(11) 0.0061(7) 0.3443(3) 0.0259(8) Uani 1 1 d . . . . .
N3 N 0.31019(12) 1.1718(7) 0.9043(3) 0.0269(8) Uani 1 1 d . . . . .
C1 C 0.50318(13) 0.9385(7) 0.4933(3) 0.0195(8) Uani 1 1 d . . . . .
C2 C 0.47539(14) 1.0774(8) 0.4340(3) 0.0235(8) Uani 1 1 d . . . . .
H2 H 0.443760 1.049877 0.434301 0.028 Uiso 1 1 calc R U . . .
C3 C 0.49392(15) 1.2570(8) 0.3740(3) 0.0268(9) Uani 1 1 d . . . . .
H3 H 0.474747 1.347766 0.334395 0.032 Uiso 1 1 calc R U . . .
C4 C 0.54122(15) 1.3010(9) 0.3731(3) 0.0299(10) Uani 1 1 d . . . . .
H4 H 0.553666 1.425657 0.334859 0.036 Uiso 1 1 calc R U . . .
C5 C 0.56957(14) 1.1569(8) 0.4299(3) 0.0264(9) Uani 1 1 d . . . . .
H5 H 0.601249 1.182078 0.428349 0.032 Uiso 1 1 calc R U . . .
C6 C 0.55133(13) 0.9784(8) 0.4880(3) 0.0224(8) Uani 1 1 d . . . . .
C7 C 0.56438(13) 0.6440(8) 0.5951(3) 0.0239(9) Uani 1 1 d . . . . .
C8 C 0.59565(14) 0.4858(9) 0.6381(3) 0.0279(9) Uani 1 1 d . . . . .
H8 H 0.627054 0.512273 0.630061 0.033 Uiso 1 1 calc R U . . .
C9 C 0.58026(16) 0.2865(9) 0.6937(3) 0.0318(10) Uani 1 1 d . . . . .
H9 H 0.601301 0.182314 0.724022 0.038 Uiso 1 1 calc R U . . .
C10 C 0.53346(15) 0.2442(8) 0.7035(3) 0.0287(10) Uani 1 1 d . . . . .
H10 H 0.522987 0.109779 0.739760 0.034 Uiso 1 1 calc R U . . .
C11 C 0.50210(14) 0.4030(8) 0.6591(3) 0.0255(9) Uani 1 1 d . . . . .
H11 H 0.470722 0.373516 0.666089 0.031 Uiso 1 1 calc R U . . .
C12 C 0.51680(13) 0.6035(8) 0.6047(3) 0.0203(8) Uani 1 1 d . . . . .
C13 C 0.43737(12) 0.7376(8) 0.5723(3) 0.0208(8) Uani 1 1 d . . . . .
C14 C 0.41241(13) 0.5878(8) 0.5121(3) 0.0213(8) Uani 1 1 d . . . . .
H14 H 0.426636 0.519247 0.460174 0.026 Uiso 1 1 calc R U . . .
C15 C 0.36546(13) 0.5383(8) 0.5288(3) 0.0229(8) Uani 1 1 d . . . . .
C16 C 0.34472(13) 0.6503(8) 0.6048(3) 0.0212(8) Uani 1 1 d . . . . .
H16 H 0.313789 0.617748 0.616458 0.025 Uiso 1 1 calc R U . . .
C17 C 0.36885(12) 0.8097(7) 0.6640(3) 0.0202(8) Uani 1 1 d . . . . .
C18 C 0.41629(13) 0.8506(8) 0.6477(3) 0.0218(8) Uani 1 1 d . . . . .
H18 H 0.433290 0.952973 0.687576 0.026 Uiso 1 1 calc R U . . .
C19 C 0.34707(13) 0.9408(8) 0.7437(3) 0.0203(8) Uani 1 1 d . . . . .
C20 C 0.30840(14) 0.8407(9) 0.7885(3) 0.0254(9) Uani 1 1 d . . . . .
H20 H 0.294038 0.694480 0.766340 0.030 Uiso 1 1 calc R U . . .
C21 C 0.29182(14) 0.9641(9) 0.8670(3) 0.0295(10) Uani 1 1 d . . . . .
H21 H 0.265889 0.895716 0.895360 0.035 Uiso 1 1 calc R U . . .
C22 C 0.34666(13) 1.2712(8) 0.8591(3) 0.0259(9) Uani 1 1 d . . . . .
H22 H 0.360098 1.418588 0.882530 0.031 Uiso 1 1 calc R U . . .
C23 C 0.36508(13) 1.1655(8) 0.7799(3) 0.0244(9) Uani 1 1 d . . . . .
H23 H 0.389666 1.245055 0.750489 0.029 Uiso 1 1 calc R U . . .
C24 C 0.34144(13) 0.3636(8) 0.4644(3) 0.0207(8) Uani 1 1 d . . . . .
C25 C 0.35050(14) 0.3649(9) 0.3708(3) 0.0255(9) Uani 1 1 d . . . . .
H25 H 0.370579 0.485126 0.346114 0.031 Uiso 1 1 calc R U . . .
C26 C 0.32970(14) 0.1873(9) 0.3136(3) 0.0283(9) Uani 1 1 d . . . . .
H26 H 0.336064 0.193846 0.250746 0.034 Uiso 1 1 calc R U . . .
C27 C 0.31010(12) 0.1817(8) 0.4969(3) 0.0220(8) Uani 1 1 d . . . . .
H27 H 0.301778 0.177885 0.558921 0.026 Uiso 1 1 calc R U . . .
C28 C 0.29166(13) 0.0071(9) 0.4352(3) 0.0255(9) Uani 1 1 d . . . . .
H28 H 0.271778 -0.116607 0.458098 0.031 Uiso 1 1 calc R U . . .

loop_
_atom_site_aniso_label
_atom_site_aniso_U_11
_atom_site_aniso_U_22
_atom_site_aniso_U_33
_atom_site_aniso_U_23
_atom_site_aniso_U_13
_atom_site_aniso_U_12
O1 0.0128(12) 0.0308(16) 0.0369(16) 0.0033(14) 0.0003(12) -0.0013(11)
O2 0.0418(18) 0.0405(18) 0.0326(17) -0.0004(15) -0.0079(16) -0.0048(16)
O3 0.0327(17) 0.042(2) 0.0281(15) -0.0017(15) 0.0000(14) 0.0034(15)
N1 0.0082(14) 0.0285(19) 0.0313(18) 0.0041(15) 0.0021(13) 0.0003(13)
N2 0.0195(15) 0.0302(19) 0.0279(17) -0.0007(15) -0.0041(15) 0.0008(14)
N3 0.0176(16) 0.0318(19) 0.0313(18) -0.0040(16) 0.0039(14) 0.0030(15)
C1 0.0127(17) 0.0201(19) 0.0258(19) -0.0028(17) 0.0047(15) -0.0003(14)
C2 0.0177(18) 0.026(2) 0.0273(19) -0.0030(17) 0.0015(17) 0.0033(16)
C3 0.026(2) 0.028(2) 0.026(2) 0.0020(18) 0.0014(17) 0.0018(17)
C4 0.028(2) 0.029(2) 0.032(2) 0.001(2) 0.0109(19) -0.0040(18)
C5 0.0170(19) 0.029(2) 0.033(2) -0.0038(19) 0.0062(18) -0.0036(16)
C6 0.0157(19) 0.0232(19) 0.028(2) -0.0023(17) 0.0038(16) 0.0004(15)
C7 0.0150(18) 0.027(2) 0.030(2) -0.0027(18) 0.0007(17) 0.0018(15)
C8 0.0163(19) 0.034(2) 0.034(2) -0.0065(19) -0.0057(18) 0.0052(17)
C9 0.029(2) 0.029(2) 0.038(2) -0.005(2) -0.0085(19) 0.0072(18)
C10 0.030(2) 0.027(2) 0.029(2) 0.0016(17) -0.0064(19) 0.0001(18)
C11 0.0205(19) 0.029(2) 0.027(2) -0.0009(18) 0.0004(18) 0.0004(16)
C12 0.0139(17) 0.024(2) 0.0230(18) -0.0028(17) -0.0027(15) 0.0003(15)
C13 0.0112(17) 0.0234(19) 0.028(2) 0.0018(17) 0.0038(16) 0.0005(15)
C14 0.0150(17) 0.0232(19) 0.026(2) 0.0001(16) 0.0030(16) 0.0008(14)
C15 0.0160(17) 0.024(2) 0.029(2) 0.0020(16) -0.0010(17) 0.0020(15)
C16 0.0132(16) 0.0223(19) 0.0281(18) -0.0009(17) -0.0004(16) 0.0005(14)
C17 0.0136(16) 0.0222(18) 0.0249(18) 0.0022(17) 0.0006(16) 0.0023(14)
C18 0.0134(16) 0.0243(19) 0.028(2) 0.0016(17) -0.0027(16) -0.0028(15)
C19 0.0119(16) 0.0251(19) 0.0237(19) 0.0046(16) -0.0014(15) 0.0029(15)
C20 0.0155(17) 0.031(2) 0.030(2) -0.0036(19) 0.0015(16) -0.0047(16)
C21 0.0168(18) 0.035(2) 0.036(2) -0.003(2) 0.0042(18) -0.0033(17)
C22 0.0174(19) 0.025(2) 0.035(2) -0.0024(19) -0.0031(18) 0.0001(15)
C23 0.0148(17) 0.026(2) 0.032(2) -0.0017(18) 0.0032(17) 0.0011(16)
C24 0.0149(17) 0.023(2) 0.0239(18) 0.0011(16) -0.0016(15) 0.0043(15)
C25 0.0177(18) 0.028(2) 0.031(2) 0.0008(18) 0.0003(17) -0.0016(16)
C26 0.023(2) 0.037(2) 0.026(2) -0.0006(19) 0.0008(17) 0.0008(18)
C27 0.0108(16) 0.028(2) 0.0277(19) 0.0002(17) -0.0020(16) 0.0012(15)
C28 0.0160(18) 0.032(2) 0.029(2) -0.0015(18) -0.0035(17) -0.0017(17)

loop_
_atom_type_symbol
_atom_type_description
_atom_type_scat_dispersion_real
_atom_type_scat_dispersion_imag
_atom_type_scat_source
C C 0.0181 0.0091 'International Tables Vol C Tables 4.2.6.8 and 6.1.1.4'
H H 0.0000 0.0000 'International Tables Vol C Tables 4.2.6.8 and 6.1.1.4'
N N 0.0311 0.0180 'International Tables Vol C Tables 4.2.6.8 and 6.1.1.4'
O O 0.0492 0.0322 'International Tables Vol C Tables 4.2.6.8 and 6.1.1.4'

loop_
_geom_angle_atom_site_label_1
_geom_angle_atom_site_label_2
_geom_angle_atom_site_label_3
_geom_angle
_geom_angle_site_symmetry_1
_geom_angle_site_symmetry_3
C7 O1 C6 118.5(3) . .
H2A O2 H2B 104.5 . .
H3A O3 H3B 104.5 . .
C1 N1 C12 119.5(3) . .
C1 N1 C13 120.6(3) . .
C12 N1 C13 119.4(3) . .
C28 N2 C26 116.4(4) . .
C21 N3 C22 115.8(4) . .
N1 C1 C6 118.7(4) . .
C2 C1 N1 123.7(3) . .
C2 C1 C6 117.6(4) . .
C1 C2 H2 119.4 . .
C1 C2 C3 121.2(4) . .
C3 C2 H2 119.4 . .
C2 C3 H3 120.0 . .
C2 C3 C4 120.0(4) . .
C4 C3 H3 120.0 . .
C3 C4 H4 120.3 . .
C5 C4 C3 119.3(4) . .
C5 C4 H4 120.3 . .
C4 C5 H5 119.7 . .
C6 C5 C4 120.6(4) . .
C6 C5 H5 119.7 . .
O1 C6 C1 121.2(4) . .
C5 C6 O1 117.6(3) . .
C5 C6 C1 121.2(4) . .
O1 C7 C8 117.4(3) . .
O1 C7 C12 121.8(4) . .
C8 C7 C12 120.8(4) . .
C7 C8 H8 120.0 . .
C7 C8 C9 120.1(4) . .
C9 C8 H8 120.0 . .
C8 C9 H9 120.2 . .
C10 C9 C8 119.6(4) . .
C10 C9 H9 120.2 . .
C9 C10 H10 120.0 . .
C9 C10 C11 119.9(4) . .
C11 C10 H10 120.0 . .
C10 C11 H11 119.4 . .
C12 C11 C10 121.1(4) . .
C12 C11 H11 119.4 . .
N1 C12 C7 118.8(4) . .
C11 C12 N1 122.8(3) . .
C11 C12 C7 118.4(4) . .
C14 C13 N1 119.8(4) . .
C14 C13 C18 120.7(3) . .
C18 C13 N1 119.5(4) . .
C13 C14 H14 119.9 . .
C13 C14 C15 120.3(4) . .
C15 C14 H14 119.9 . .
C14 C15 C24 117.4(4) . .
C16 C15 C14 118.7(4) . .
C16 C15 C24 123.9(3) . .
C15 C16 H16 119.1 . .
C15 C16 C17 121.8(3) . .
C17 C16 H16 119.1 . .
C16 C17 C18 118.7(4) . .
C16 C17 C19 123.0(3) . .
C18 C17 C19 118.3(4) . .
C13 C18 C17 119.8(4) . .
C13 C18 H18 120.1 . .
C17 C18 H18 120.1 . .
C20 C19 C17 121.9(4) . .
C23 C19 C17 121.6(3) . .
C23 C19 C20 116.5(4) . .
C19 C20 H20 120.6 . .
C21 C20 C19 118.7(4) . .
C21 C20 H20 120.6 . .
N3 C21 C20 125.0(4) . .
N3 C21 H21 117.5 . .
C20 C21 H21 117.5 . .
N3 C22 H22 118.3 . .
N3 C22 C23 123.5(4) . .
C23 C22 H22 118.3 . .
C19 C23 H23 119.8 . .
C22 C23 C19 120.4(4) . .
C22 C23 H23 119.8 . .
C25 C24 C15 121.7(4) . .
C25 C24 C27 117.2(4) . .
C27 C24 C15 121.0(4) . .
C24 C25 H25 120.0 . .
C24 C25 C26 120.0(4) . .
C26 C25 H25 120.0 . .
N2 C26 C25 123.4(4) . .
N2 C26 H26 118.3 . .
C25 C26 H26 118.3 . .
C24 C27 H27 120.5 . .
C28 C27 C24 118.9(4) . .
C28 C27 H27 120.5 . .
N2 C28 C27 123.9(4) . .
N2 C28 H28 118.0 . .
C27 C28 H28 118.0 . .

loop_
_geom_bond_atom_site_label_1
_geom_bond_atom_site_label_2
_geom_bond_distance
_geom_bond_site_symmetry_2
O1 C6 1.386(5) .
O1 C7 1.373(5) .
O2 H2A 0.8500 .
O2 H2B 0.8501 .
O3 H3A 0.8496 .
O3 H3B 0.8499 .
N1 C1 1.396(5) .
N1 C12 1.404(5) .
N1 C13 1.441(4) .
N2 C26 1.344(6) .
N2 C28 1.342(6) .
N3 C21 1.328(6) .
N3 C22 1.350(5) .
C1 C2 1.386(6) .
C1 C6 1.416(5) .
C2 H2 0.9300 .
C2 C3 1.390(6) .
C3 H3 0.9300 .
C3 C4 1.393(6) .
C4 H4 0.9300 .
C4 C5 1.388(6) .
C5 H5 0.9300 .
C5 C6 1.365(6) .
C7 C8 1.379(6) .
C7 C12 1.405(5) .
C8 H8 0.9300 .
C8 C9 1.393(7) .
C9 H9 0.9300 .
C9 C10 1.385(6) .
C10 H10 0.9300 .
C10 C11 1.392(6) .
C11 H11 0.9300 .
C11 C12 1.381(6) .
C13 C14 1.380(6) .
C13 C18 1.386(6) .
C14 H14 0.9300 .
C14 C15 1.409(5) .
C15 C16 1.385(6) .
C15 C24 1.482(6) .
C16 H16 0.9300 .
C16 C17 1.388(6) .
C17 C18 1.414(5) .
C17 C19 1.485(6) .
C18 H18 0.9300 .
C19 C20 1.399(5) .
C19 C23 1.391(6) .
C20 H20 0.9300 .
C20 C21 1.393(6) .
C21 H21 0.9300 .
C22 H22 0.9300 .
C22 C23 1.383(6) .
C23 H23 0.9300 .
C24 C25 1.381(6) .
C24 C27 1.400(6) .
C25 H25 0.9300 .
C25 C26 1.385(6) .
C26 H26 0.9300 .
C27 H27 0.9300 .
C27 C28 1.387(6) .
C28 H28 0.9300 .

loop_
_geom_torsion_atom_site_label_1
_geom_torsion_atom_site_label_2
_geom_torsion_atom_site_label_3
_geom_torsion_atom_site_label_4
_geom_torsion
_geom_torsion_site_symmetry_1
_geom_torsion_site_symmetry_2
_geom_torsion_site_symmetry_3
_geom_torsion_site_symmetry_4
O1 C7 C8 C9 179.2(4) . . . .
O1 C7 C12 N1 -0.3(6) . . . .
O1 C7 C12 C11 179.9(4) . . . .
N1 C1 C2 C3 175.6(4) . . . .
N1 C1 C6 O1 4.5(6) . . . .
N1 C1 C6 C5 -174.9(4) . . . .
N1 C13 C14 C15 174.4(4) . . . .
N1 C13 C18 C17 -176.5(4) . . . .
N3 C22 C23 C19 -2.0(6) . . . .
C1 N1 C12 C7 11.0(6) . . . .
C1 N1 C12 C11 -169.1(4) . . . .
C1 N1 C13 C14 79.5(5) . . . .
C1 N1 C13 C18 -103.1(5) . . . .
C1 C2 C3 C4 -0.3(6) . . . .
C2 C1 C6 O1 -177.2(4) . . . .
C2 C1 C6 C5 3.4(6) . . . .
C2 C3 C4 C5 2.6(7) . . . .
C3 C4 C5 C6 -1.8(7) . . . .
C4 C5 C6 O1 179.3(4) . . . .
C4 C5 C6 C1 -1.2(6) . . . .
C6 O1 C7 C8 171.1(4) . . . .
C6 O1 C7 C12 -8.2(6) . . . .
C6 C1 C2 C3 -2.6(6) . . . .
C7 O1 C6 C1 6.0(6) . . . .
C7 O1 C6 C5 -174.5(4) . . . .
C7 C8 C9 C10 1.6(7) . . . .
C8 C7 C12 N1 -179.5(4) . . . .
C8 C7 C12 C11 0.6(6) . . . .
C8 C9 C10 C11 -1.0(7) . . . .
C9 C10 C11 C12 0.1(6) . . . .
C10 C11 C12 N1 -179.8(4) . . . .
C10 C11 C12 C7 0.1(6) . . . .
C12 N1 C1 C2 168.8(4) . . . .
C12 N1 C1 C6 -13.0(5) . . . .
C12 N1 C13 C14 -92.7(5) . . . .
C12 N1 C13 C18 84.7(5) . . . .
C12 C7 C8 C9 -1.5(6) . . . .
C13 N1 C1 C2 -3.4(6) . . . .
C13 N1 C1 C6 174.8(4) . . . .
C13 N1 C12 C7 -176.7(4) . . . .
C13 N1 C12 C11 3.2(6) . . . .
C13 C14 C15 C16 2.3(6) . . . .
C13 C14 C15 C24 -176.5(4) . . . .
C14 C13 C18 C17 0.8(6) . . . .
C14 C15 C16 C17 0.3(6) . . . .
C14 C15 C24 C25 -37.8(6) . . . .
C14 C15 C24 C27 139.1(4) . . . .
C15 C16 C17 C18 -2.3(6) . . . .
C15 C16 C17 C19 177.4(4) . . . .
C15 C24 C25 C26 175.6(4) . . . .
C15 C24 C27 C28 -174.1(4) . . . .
C16 C15 C24 C25 143.5(4) . . . .
C16 C15 C24 C27 -39.6(6) . . . .
C16 C17 C18 C13 1.8(6) . . . .
C16 C17 C19 C20 27.3(6) . . . .
C16 C17 C19 C23 -155.0(4) . . . .
C17 C19 C20 C21 175.4(4) . . . .
C17 C19 C23 C22 -174.1(4) . . . .
C18 C13 C14 C15 -2.9(6) . . . .
C18 C17 C19 C20 -152.9(4) . . . .
C18 C17 C19 C23 24.8(6) . . . .
C19 C17 C18 C13 -178.0(4) . . . .
C19 C20 C21 N3 -0.7(7) . . . .
C20 C19 C23 C22 3.7(6) . . . .
C21 N3 C22 C23 -1.2(6) . . . .
C22 N3 C21 C20 2.5(7) . . . .
C23 C19 C20 C21 -2.5(6) . . . .
C24 C15 C16 C17 179.0(4) . . . .
C24 C25 C26 N2 -0.9(7) . . . .
C24 C27 C28 N2 -2.3(6) . . . .
C25 C24 C27 C28 2.9(6) . . . .
C26 N2 C28 C27 0.1(6) . . . .
C27 C24 C25 C26 -1.4(6) . . . .
C28 N2 C26 C25 1.6(6) . . . .
